data_7244495
loop_
_publ_author_name
'Ou, Guang-Chuan'
'Chen, Hai-Yang'
'Wang, Qiong'
'Zhou, Qiang'
'Zeng, Fei'

_publ_section_title
;
 Structure and absolute configuration of liquid molecules based on
 adamantane derivative cocrystallization
;
_journal_issue 11
_journal_name_full 'RSC Advances'
_journal_page_first 6459
_journal_page_last 6462
_journal_paper_doi 10.1039/D1RA09284G
_journal_volume 12
_journal_year 2022
_chemical_formula_sum 'C59 H77 N O8'
_chemical_formula_weight 928.21
_space_group_crystal_system triclinic
_space_group_IT_number 2
_space_group_name_Hall '-P 1'
_space_group_name_H-M_alt 'P -1'
_atom_sites_solution_hydrogens geom
_audit_creation_method SHELXL-2014/7
_audit_update_record
;
2021-12-06 deposited with the CCDC.	2022-01-31 downloaded from the CCDC.
;
_cell_angle_alpha 66.701(2)
_cell_angle_beta 80.933(2)
_cell_angle_gamma 61.155(2)
_cell_formula_units_Z 2
_cell_length_a 14.615(2)
_cell_length_b 14.871(3)
_cell_length_c 15.668(3)
_cell_measurement_reflns_used 8602
_cell_measurement_temperature 296(2)
_cell_measurement_theta_max 26.35
_cell_measurement_theta_min 2.54
_cell_volume 2737.2(9)
_computing_cell_refinement 'Bruker SAINT'
_computing_data_collection 'Bruker APEX2'
_computing_data_reduction 'Bruker SAINT'
_computing_molecular_graphics 'Bruker SHELXTL'
_computing_publication_material 'Bruker SHELXTL'
_computing_structure_refinement 'SHELXL-2014/7 (Sheldrick, 2014)'
_computing_structure_solution 'SHELXS-97 (Sheldrick 2008)'
_diffrn_ambient_temperature 296(2)
_diffrn_measured_fraction_theta_full 0.996
_diffrn_measured_fraction_theta_max 0.962
_diffrn_measurement_device_type 'Bruker APEX-II CCD'
_diffrn_measurement_method '\f and \w scans'
_diffrn_radiation_type MoK\a
_diffrn_radiation_wavelength 0.71073
_diffrn_reflns_av_R_equivalents 0.0223
_diffrn_reflns_av_unetI/netI 0.0277
_diffrn_reflns_Laue_measured_fraction_full 0.996
_diffrn_reflns_Laue_measured_fraction_max 0.962
_diffrn_reflns_limit_h_max 19
_diffrn_reflns_limit_h_min -18
_diffrn_reflns_limit_k_max 19
_diffrn_reflns_limit_k_min -19
_diffrn_reflns_limit_l_max 19
_diffrn_reflns_limit_l_min -20
_diffrn_reflns_number 30970
_diffrn_reflns_point_group_measured_fraction_full 0.996
_diffrn_reflns_point_group_measured_fraction_max 0.962
_diffrn_reflns_theta_full 25.242
_diffrn_reflns_theta_max 27.571
_diffrn_reflns_theta_min 1.416
_exptl_absorpt_coefficient_mu 0.074
_exptl_absorpt_correction_type multi-scan
_exptl_crystal_colour colorless
_exptl_crystal_density_diffrn 1.126
_exptl_crystal_description prism
_exptl_crystal_F_000 1004
_exptl_crystal_size_max 0.420
_exptl_crystal_size_mid 0.230
_exptl_crystal_size_min 0.200
_exptl_transmission_factor_max 0.99
_exptl_transmission_factor_min 0.97
_refine_diff_density_max 0.625
_refine_diff_density_min -0.363
_refine_diff_density_rms 0.051
_refine_ls_extinction_coef 0.0062(16)
_refine_ls_extinction_expression Fc^*^=kFc[1+0.001xFc^2^\l^3^/sin(2\q)]^-1/4^
_refine_ls_extinction_method 'SHELXL-2014/7 (Sheldrick 2014'
_refine_ls_goodness_of_fit_ref 1.058
_refine_ls_hydrogen_treatment constr
_refine_ls_matrix_type full
_refine_ls_number_parameters 689
_refine_ls_number_reflns 12177
_refine_ls_number_restraints 693
_refine_ls_restrained_S_all 1.075
_refine_ls_R_factor_all 0.1101
_refine_ls_R_factor_gt 0.0766
_refine_ls_shift/su_max 0.003
_refine_ls_shift/su_mean 0.000
_refine_ls_structure_factor_coef Fsqd
_refine_ls_weighting_details 'w=1/[\s^2^(Fo^2^)+(0.1456P)^2^+0.7870P] where P=(Fo^2^+2Fc^2^)/3'
_refine_ls_weighting_scheme calc
_refine_ls_wR_factor_gt 0.2423
_refine_ls_wR_factor_ref 0.2710
_reflns_Friedel_coverage 0.000
_reflns_number_gt 7395
_reflns_number_total 12177
_reflns_threshold_expression 'I > 2\s(I)'
_cod_data_source_file d1ra09284g2.cif
_cod_data_source_block 2105102_0m
_cod_original_cell_volume 2737.3(8)
_cod_database_code 7244495
_shelx_shelxl_version_number 2014/7
_shelx_space_group_comment
; 
The symmetry employed for this shelxl refinement is uniquely defined 
by the following loop, which should always be used as a source of 
symmetry information in preference to the above space-group names. 
They are only intended as comments. 
;
_shelx_estimated_absorpt_t_min 0.970
_shelx_estimated_absorpt_t_max 0.985

loop_
_space_group_symop_operation_xyz
'x, y, z'
'-x, -y, -z'

loop_
_atom_site_label
_atom_site_type_symbol
_atom_site_fract_x
_atom_site_fract_y
_atom_site_fract_z
_atom_site_U_iso_or_equiv
_atom_site_adp_type
_atom_site_occupancy
_atom_site_site_symmetry_order
_atom_site_calc_flag
_atom_site_refinement_flags_posn
_atom_site_refinement_flags_adp
_atom_site_refinement_flags_occupancy
_atom_site_disorder_assembly
_atom_site_disorder_group
C1_1 C 0.08453(17) 0.79880(19) 0.80665(15) 0.0498(5) Uani 1 1 d . U . . .
O1_1 O -0.03635(14) 0.72713(16) 0.83330(15) 0.0718(5) Uani 1 1 d . U . . .
C2_1 C -0.01389(19) 0.8047(2) 0.83746(19) 0.0598(6) Uani 1 1 d . U . . .
O2_1 O 0.03596(19) 0.70123(18) 0.29885(14) 0.0848(6) Uani 1 1 d . U . . .
C3_1 C -0.0857(2) 0.8873(2) 0.8683(2) 0.0723(7) Uani 1 1 d . U . . .
H3_1 H -0.1501 0.8896 0.8873 0.087 Uiso 1 1 calc R U . . .
O3_1 O 0.13269(15) 0.83748(13) 0.47561(11) 0.0622(5) Uani 1 1 d . U . . .
C4_1 C -0.0637(2) 0.9664(2) 0.8713(2) 0.0702(7) Uani 1 1 d . U . . .
O4_1 O 0.53064(13) 0.48991(15) 0.63741(13) 0.0635(5) Uani 1 1 d . U . . .
C5_1 C 0.0308(2) 0.9638(2) 0.8415(2) 0.0676(7) Uani 1 1 d . U . . .
H5_1 H 0.0468 1.0167 0.8426 0.081 Uiso 1 1 calc R U . . .
O5_1 O 0.73749(15) 0.65485(19) 0.63408(18) 0.0869(6) Uani 1 1 d . U . . .
C6_1 C 0.1022(2) 0.8807(2) 0.80966(18) 0.0592(6) Uani 1 1 d . U . . .
H6_1 H 0.1656 0.8805 0.7892 0.071 Uiso 1 1 calc R U . . .
O6_1 O 0.35563(16) 0.42082(15) 0.98837(11) 0.0684(5) Uani 1 1 d . U . . .
C7_1 C 0.16499(16) 0.70946(18) 0.76938(15) 0.0463(5) Uani 1 1 d . U . . .
O7_1 O 0.37502(17) 0.06890(15) 1.07214(14) 0.0795(6) Uani 1 1 d . U . . .
O8_1 O -0.14027(18) 1.04371(19) 0.90343(18) 0.0948(7) Uani 1 1 d . U . . .
C8_1 C 0.12022(15) 0.72523(17) 0.67925(14) 0.0447(5) Uani 1 1 d . U . . .
H8A_1 H 0.1028 0.7990 0.6342 0.054 Uiso 1 1 calc R U . . .
H8B_1 H 0.0566 0.7178 0.6920 0.054 Uiso 1 1 calc R U . . .
C9_1 C 0.19948(15) 0.63941(17) 0.63820(14) 0.0428(5) Uani 1 1 d . U . . .
C10_1 C 0.30124(16) 0.64940(18) 0.61847(14) 0.0434(5) Uani 1 1 d . U . . .
H10A_1 H 0.2868 0.7219 0.5724 0.052 Uiso 1 1 calc R U . . .
H10B_1 H 0.3508 0.5946 0.5932 0.052 Uiso 1 1 calc R U . . .
C11_1 C 0.34973(15) 0.63246(18) 0.70741(14) 0.0436(5) Uani 1 1 d . U . . .
C12_1 C 0.26776(16) 0.71924(18) 0.74666(15) 0.0469(5) Uani 1 1 d . U . . .
H12A_1 H 0.2521 0.7926 0.7016 0.056 Uiso 1 1 calc R U . . .
H12B_1 H 0.2969 0.7101 0.8028 0.056 Uiso 1 1 calc R U . . .
C13_1 C 0.37300(16) 0.51702(18) 0.78148(14) 0.0451(5) Uani 1 1 d . U . . .
H13A_1 H 0.4235 0.4605 0.7583 0.054 Uiso 1 1 calc R U . . .
H13B_1 H 0.4032 0.5069 0.8375 0.054 Uiso 1 1 calc R U . . .
C14_1 C 0.27300(16) 0.50422(18) 0.80479(14) 0.0451(5) Uani 1 1 d . U . . .
C15_1 C 0.19249(17) 0.59286(18) 0.84189(15) 0.0471(5) Uani 1 1 d . U . . .
H15A_1 H 0.2206 0.5838 0.8985 0.057 Uiso 1 1 calc R U . . .
H15B_1 H 0.1296 0.5840 0.8567 0.057 Uiso 1 1 calc R U . . .
C16_1 C 0.22606(16) 0.52396(17) 0.71335(15) 0.0458(5) Uani 1 1 d . U . . .
H16A_1 H 0.2755 0.4681 0.6891 0.055 Uiso 1 1 calc R U . . .
H16B_1 H 0.1630 0.5155 0.7268 0.055 Uiso 1 1 calc R U . . .
C17_1 C -0.1141(3) 0.7049(3) 0.8885(3) 0.0964(11) Uani 1 1 d . U . . .
H17A_1 H -0.1828 0.7646 0.8630 0.116 Uiso 1 1 calc R U . . .
H17B_1 H -0.1065 0.6987 0.9513 0.116 Uiso 1 1 calc R U . . .
C18_1 C -0.1029(3) 0.5993(3) 0.8898(3) 0.1074(13) Uani 1 1 d . U . . .
H18A_1 H -0.1215 0.6096 0.8293 0.161 Uiso 1 1 calc R U . . .
H18B_1 H -0.1483 0.5771 0.9346 0.161 Uiso 1 1 calc R U . . .
H18C_1 H -0.0318 0.5430 0.9064 0.161 Uiso 1 1 calc R U . . .
C20_1 C -0.1238(3) 1.1288(3) 0.9045(3) 0.0994(11) Uani 1 1 d . U . . .
H20A_1 H -0.1103 1.1693 0.8423 0.119 Uiso 1 1 calc R U . . .
H20B_1 H -0.0638 1.0980 0.9451 0.119 Uiso 1 1 calc R U . . .
C21_1 C -0.2195(4) 1.2044(4) 0.9387(4) 0.1464(19) Uani 1 1 d . U . . .
H21A_1 H -0.2116 1.2662 0.9353 0.220 Uiso 1 1 calc R U . . .
H21B_1 H -0.2291 1.1652 1.0021 0.220 Uiso 1 1 calc R U . . .
H21C_1 H -0.2793 1.2304 0.9009 0.220 Uiso 1 1 calc R U . . .
C22_1 C 0.15353(16) 0.65487(18) 0.54870(15) 0.0447(5) Uani 1 1 d . U . . .
C23_1 C 0.14200(18) 0.5722(2) 0.53907(17) 0.0528(5) Uani 1 1 d . U . . .
H23_1 H 0.1611 0.5060 0.5898 0.063 Uiso 1 1 calc R U . . .
C24_1 C 0.1036(2) 0.5819(2) 0.45825(18) 0.0605(6) Uani 1 1 d . U . . .
H24_1 H 0.0982 0.5234 0.4552 0.073 Uiso 1 1 calc R U . . .
C25_1 C 0.0738(2) 0.6795(2) 0.38332(18) 0.0612(6) Uani 1 1 d . U . . .
C26_1 C 0.0824(2) 0.7652(2) 0.38932(17) 0.0611(6) Uani 1 1 d . U . . .
H26_1 H 0.0611 0.8316 0.3385 0.073 Uiso 1 1 calc R U . . .
C27_1 C 0.12199(18) 0.75443(19) 0.46947(16) 0.0506(5) Uani 1 1 d . U . . .
C28_1 C 0.45151(16) 0.64299(18) 0.68573(14) 0.0459(5) Uani 1 1 d . U . . .
C29_1 C 0.54017(17) 0.5685(2) 0.65381(16) 0.0528(5) Uani 1 1 d . U . . .
C30_1 C 0.63286(19) 0.5759(2) 0.63849(19) 0.0625(6) Uani 1 1 d . U . . .
H30_1 H 0.6903 0.5251 0.6185 0.075 Uiso 1 1 calc R U . . .
C31_1 C 0.64073(19) 0.6574(2) 0.65244(19) 0.0634(6) Uani 1 1 d . U . . .
C32_1 C 0.5560(2) 0.7340(2) 0.68132(18) 0.0607(6) Uani 1 1 d . U . . .
H32_1 H 0.5601 0.7905 0.6898 0.073 Uiso 1 1 calc R U . . .
C33_1 C 0.46322(18) 0.7239(2) 0.69758(16) 0.0540(5) Uani 1 1 d . U . . .
H33_1 H 0.4063 0.7750 0.7176 0.065 Uiso 1 1 calc R U . . .
C34_1 C 0.29893(17) 0.38751(18) 0.87573(15) 0.0485(5) Uani 1 1 d . U . . .
C35_1 C 0.34157(18) 0.3481(2) 0.96594(16) 0.0533(5) Uani 1 1 d . U . . .
C36_1 C 0.3664(2) 0.2420(2) 1.02805(17) 0.0607(6) Uani 1 1 d . U . . .
H36_1 H 0.3951 0.2177 1.0867 0.073 Uiso 1 1 calc R U . . .
C37_1 C 0.3488(2) 0.1717(2) 1.00354(18) 0.0625(7) Uani 1 1 d . U . . .
C38_1 C 0.3075(2) 0.2064(2) 0.91734(19) 0.0631(6) Uani 1 1 d . U . . .
H38_1 H 0.2957 0.1596 0.9001 0.076 Uiso 1 1 calc R U . . .
C39_1 C 0.28361(19) 0.3129(2) 0.85584(18) 0.0575(6) Uani 1 1 d . U . . .
H39_1 H 0.2554 0.3357 0.7973 0.069 Uiso 1 1 calc R U . . .
C40_1 C 0.0274(3) 0.6158(3) 0.2857(3) 0.1002(11) Uani 1 1 d . U . . .
H40A_1 H -0.0220 0.5964 0.3279 0.120 Uiso 1 1 calc R U . . .
H40B_1 H 0.0947 0.5503 0.2974 0.120 Uiso 1 1 calc R U . . .
C41_1 C -0.0102(4) 0.6606(4) 0.1863(3) 0.1400(19) Uani 1 1 d . U . . .
H41A_1 H 0.0443 0.6676 0.1455 0.210 Uiso 1 1 calc R U . . .
H41B_1 H -0.0704 0.7317 0.1727 0.210 Uiso 1 1 calc R U . . .
H41C_1 H -0.0285 0.6110 0.1772 0.210 Uiso 1 1 calc R U . . .
C42_1 C 0.1097(3) 0.9362(2) 0.3957(2) 0.0789(8) Uani 1 1 d . U . . .
H42A_1 H 0.0366 0.9728 0.3760 0.095 Uiso 1 1 calc R U . . .
H42B_1 H 0.1521 0.9188 0.3447 0.095 Uiso 1 1 calc R U . . .
C43_1 C 0.1329(4) 1.0091(3) 0.4215(3) 0.1113(14) Uani 1 1 d . U . . .
H43A_1 H 0.1136 1.0783 0.3702 0.167 Uiso 1 1 calc R U . . .
H43B_1 H 0.2063 0.9743 0.4365 0.167 Uiso 1 1 calc R U . . .
H43C_1 H 0.0939 1.0218 0.4745 0.167 Uiso 1 1 calc R U . . .
C44_1 C 0.6206(2) 0.4017(3) 0.6202(2) 0.0745(8) Uani 1 1 d . U . . .
H44A_1 H 0.6728 0.3638 0.6704 0.089 Uiso 1 1 calc R U . . .
H44B_1 H 0.6508 0.4303 0.5627 0.089 Uiso 1 1 calc R U . . .
C45_1 C 0.5889(3) 0.3252(3) 0.6137(3) 0.1021(11) Uani 1 1 d . U . . .
H45A_1 H 0.5290 0.3657 0.5718 0.153 Uiso 1 1 calc R U . . .
H45B_1 H 0.5716 0.2868 0.6741 0.153 Uiso 1 1 calc R U . . .
H45C_1 H 0.6453 0.2727 0.5910 0.153 Uiso 1 1 calc R U . . .
C46_1 C 0.7517(3) 0.7381(3) 0.6383(3) 0.0987(11) Uani 1 1 d . U . . .
H46A_1 H 0.7417 0.7381 0.7010 0.118 Uiso 1 1 calc R U . . .
H46B_1 H 0.7013 0.8093 0.5966 0.118 Uiso 1 1 calc R U . . .
C47_1 C 0.8610(3) 0.7185(4) 0.6103(4) 0.1242(16) Uani 1 1 d . U . . .
H47A_1 H 0.8745 0.7047 0.5535 0.186 Uiso 1 1 calc R U . . .
H47B_1 H 0.9100 0.6557 0.6584 0.186 Uiso 1 1 calc R U . . .
H47C_1 H 0.8682 0.7825 0.6010 0.186 Uiso 1 1 calc R U . . .
C48_1 C 0.3923(3) 0.3920(3) 1.0787(2) 0.0793(8) Uani 1 1 d . U . . .
H48A_1 H 0.4653 0.3370 1.0885 0.095 Uiso 1 1 calc R U . . .
H48B_1 H 0.3524 0.3616 1.1255 0.095 Uiso 1 1 calc R U . . .
C49_1 C 0.3798(4) 0.4934(3) 1.0858(3) 0.1143(14) Uani 1 1 d . U . . .
H49A_1 H 0.4122 0.5280 1.0345 0.171 Uiso 1 1 calc R U . . .
H49B_1 H 0.4124 0.4748 1.1431 0.171 Uiso 1 1 calc R U . . .
H49C_1 H 0.3068 0.5434 1.0843 0.171 Uiso 1 1 calc R U . . .
C50_1 C 0.3736(3) -0.0134(2) 1.0478(2) 0.0798(9) Uani 1 1 d . U . . .
H50A_1 H 0.4202 -0.0256 0.9976 0.096 Uiso 1 1 calc R U . . .
H50B_1 H 0.3036 0.0103 1.0274 0.096 Uiso 1 1 calc R U . . .
C51_1 C 0.4086(3) -0.1172(3) 1.1319(3) 0.1098(13) Uani 1 1 d . U . . .
H51A_1 H 0.4080 -0.1740 1.1175 0.165 Uiso 1 1 calc R U . . .
H51B_1 H 0.3620 -0.1043 1.1812 0.165 Uiso 1 1 calc R U . . .
H51C_1 H 0.4781 -0.1403 1.1513 0.165 Uiso 1 1 calc R U . . .
C1_2 C 0.3910(5) 0.0723(5) 0.6608(5) 0.203(4) Uani 0.568(4) 1 d DG U P A 1
C2_2 C 0.2856(6) 0.1082(7) 0.6459(5) 0.220(4) Uani 0.568(4) 1 d DG U P A 1
H2_2 H 0.2532 0.1575 0.5878 0.264 Uiso 0.568(4) 1 calc R U P A 1
C3_2 C 0.2288(5) 0.0704(9) 0.7180(6) 0.210(4) Uani 0.568(4) 1 d G U P A 1
H3_2 H 0.1583 0.0945 0.7080 0.252 Uiso 0.568(4) 1 calc R U P A 1
C4_2 C 0.2774(6) -0.0032(8) 0.8049(5) 0.178(3) Uani 0.568(4) 1 d G U P A 1
H4_2 H 0.2394 -0.0285 0.8531 0.214 Uiso 0.568(4) 1 calc R U P A 1
C5_2 C 0.3827(6) -0.0391(7) 0.8197(5) 0.162(3) Uani 0.568(4) 1 d G U P A 1
H5_2 H 0.4152 -0.0884 0.8779 0.195 Uiso 0.568(4) 1 calc R U P A 1
C6_2 C 0.4396(5) -0.0013(7) 0.7477(5) 0.198(4) Uani 0.568(4) 1 d DG U P A 1
H6_2 H 0.5100 -0.0254 0.7577 0.237 Uiso 0.568(4) 1 calc R U P A 1
N1_2 N 0.5515(9) 0.0350(8) 0.5663(8) 0.224(5) Uani 0.568(4) 1 d D U P A 1
H1A_2 H 0.5764 -0.0339 0.6010 0.269 Uiso 0.568(4) 1 calc R U P A 1
H1B_2 H 0.5870 0.0573 0.5215 0.269 Uiso 0.568(4) 1 calc R U P A 1
C7_2 C 0.4511(7) 0.1124(8) 0.5832(8) 0.216(4) Uani 0.568(4) 1 d D U P A 1
H7_2 H 0.4078 0.1476 0.5262 0.259 Uiso 0.568(4) 1 calc R U P A 1
C8_2 C 0.4687(10) 0.1990(9) 0.5923(11) 0.224(5) Uani 0.568(4) 1 d D U P A 1
H8A_2 H 0.4979 0.2315 0.5358 0.269 Uiso 0.568(4) 1 calc R U P A 1
H8B_2 H 0.5185 0.1656 0.6435 0.269 Uiso 0.568(4) 1 calc R U P A 1
C9_2 C 0.3649(11) 0.2902(8) 0.6098(8) 0.199(5) Uani 0.568(4) 1 d D U P A 1
H9A_2 H 0.3779 0.3451 0.6155 0.299 Uiso 0.568(4) 1 calc R U P A 1
H9B_2 H 0.3160 0.3240 0.5587 0.299 Uiso 0.568(4) 1 calc R U P A 1
H9C_2 H 0.3366 0.2582 0.6662 0.299 Uiso 0.568(4) 1 calc R U P A 1
C1_3 C 0.4158(7) 0.0954(8) 0.6892(6) 0.185(4) Uani 0.432(4) 1 d DG U P A 2
C2_3 C 0.3251(8) 0.1904(8) 0.6458(7) 0.195(4) Uani 0.432(4) 1 d DG U P A 2
H2_3 H 0.3293 0.2524 0.6020 0.234 Uiso 0.432(4) 1 calc R U P A 2
C3_3 C 0.2283(7) 0.1927(10) 0.6679(9) 0.213(5) Uani 0.432(4) 1 d G U P A 2
H3_3 H 0.1676 0.2563 0.6389 0.255 Uiso 0.432(4) 1 calc R U P A 2
C4_3 C 0.2221(8) 0.1001(12) 0.7335(9) 0.208(4) Uani 0.432(4) 1 d G U P A 2
H4_3 H 0.1573 0.1017 0.7483 0.249 Uiso 0.432(4) 1 calc R U P A 2
C5_3 C 0.3128(10) 0.0051(10) 0.7769(9) 0.196(4) Uani 0.432(4) 1 d G U P A 2
H5_3 H 0.3086 -0.0569 0.8207 0.235 Uiso 0.432(4) 1 calc R U P A 2
C6_3 C 0.4096(8) 0.0027(8) 0.7548(7) 0.201(4) Uani 0.432(4) 1 d DG U P A 2
H6_3 H 0.4703 -0.0608 0.7838 0.241 Uiso 0.432(4) 1 calc R U P A 2
N1_3 N 0.5973(10) -0.0195(9) 0.7085(8) 0.180(5) Uani 0.432(4) 1 d D U P A 2
H1A_3 H 0.5797 -0.0705 0.7404 0.216 Uiso 0.432(4) 1 calc R U P A 2
H1B_3 H 0.6623 -0.0356 0.7018 0.216 Uiso 0.432(4) 1 calc R U P A 2
C7_3 C 0.5188(9) 0.0917(11) 0.6668(9) 0.223(5) Uani 0.432(4) 1 d D U P A 2
H7_3 H 0.5271 0.1410 0.6884 0.268 Uiso 0.432(4) 1 calc R U P A 2
C8_3 C 0.5261(14) 0.1249(16) 0.5652(9) 0.223(5) Uani 0.432(4) 1 d D U P A 2
H8A_3 H 0.5114 0.2017 0.5395 0.267 Uiso 0.432(4) 1 calc R U P A 2
H8B_3 H 0.4711 0.1209 0.5417 0.267 Uiso 0.432(4) 1 calc R U P A 2
C9_3 C 0.6287(17) 0.0595(19) 0.5275(12) 0.292(10) Uani 0.432(4) 1 d D U P A 2
H9A_3 H 0.6233 0.0892 0.4608 0.439 Uiso 0.432(4) 1 calc R U P A 2
H9B_3 H 0.6840 0.0647 0.5479 0.439 Uiso 0.432(4) 1 calc R U P A 2
H9C_3 H 0.6435 -0.0165 0.5501 0.439 Uiso 0.432(4) 1 calc R U P A 2

loop_
_atom_site_aniso_label
_atom_site_aniso_U_11
_atom_site_aniso_U_22
_atom_site_aniso_U_33
_atom_site_aniso_U_23
_atom_site_aniso_U_13
_atom_site_aniso_U_12
C1_1 0.0441(11) 0.0538(12) 0.0483(12) -0.0248(10) 0.0046(9) -0.0164(10)
O1_1 0.0569(10) 0.0813(12) 0.0978(14) -0.0562(11) 0.0311(9) -0.0373(9)
C2_1 0.0496(12) 0.0636(14) 0.0703(15) -0.0371(12) 0.0131(11) -0.0226(11)
O2_1 0.1096(16) 0.0861(14) 0.0692(12) -0.0269(11) -0.0273(11) -0.0454(12)
C3_1 0.0557(14) 0.0759(17) 0.0865(19) -0.0470(15) 0.0212(13) -0.0233(13)
O3_1 0.0823(12) 0.0487(9) 0.0534(9) -0.0100(7) -0.0156(8) -0.0302(9)
C4_1 0.0627(15) 0.0698(16) 0.0756(17) -0.0451(14) 0.0151(13) -0.0181(13)
O4_1 0.0489(9) 0.0707(11) 0.0818(12) -0.0444(10) 0.0201(8) -0.0280(8)
C5_1 0.0684(16) 0.0666(16) 0.0756(17) -0.0415(14) 0.0095(13) -0.0270(13)
O5_1 0.0573(11) 0.0924(15) 0.1283(18) -0.0472(13) 0.0158(11) -0.0458(11)
C6_1 0.0562(13) 0.0629(14) 0.0624(14) -0.0333(12) 0.0077(11) -0.0240(11)
O6_1 0.0911(13) 0.0633(11) 0.0446(9) -0.0109(8) -0.0106(8) -0.0343(10)
C7_1 0.0394(10) 0.0491(11) 0.0468(11) -0.0219(9) 0.0063(8) -0.0160(9)
O7_1 0.0884(14) 0.0520(10) 0.0702(12) -0.0013(9) 0.0028(10) -0.0285(10)
O8_1 0.0831(14) 0.0865(14) 0.1279(19) -0.0757(14) 0.0347(13) -0.0296(12)
C8_1 0.0373(10) 0.0455(11) 0.0453(11) -0.0173(9) 0.0024(8) -0.0146(9)
C9_1 0.0407(10) 0.0448(11) 0.0388(10) -0.0148(8) 0.0019(8) -0.0172(9)
C10_1 0.0415(10) 0.0472(11) 0.0380(10) -0.0150(9) 0.0039(8) -0.0191(9)
C11_1 0.0385(10) 0.0488(11) 0.0405(10) -0.0168(9) 0.0042(8) -0.0185(9)
C12_1 0.0436(11) 0.0498(12) 0.0456(11) -0.0201(9) 0.0033(9) -0.0190(9)
C13_1 0.0399(10) 0.0488(11) 0.0404(10) -0.0157(9) 0.0021(8) -0.0168(9)
C14_1 0.0431(10) 0.0478(11) 0.0382(10) -0.0145(9) 0.0062(8) -0.0190(9)
C15_1 0.0431(11) 0.0531(12) 0.0411(11) -0.0184(9) 0.0062(8) -0.0197(9)
C16_1 0.0428(11) 0.0460(11) 0.0447(11) -0.0165(9) 0.0046(8) -0.0188(9)
C17_1 0.084(2) 0.102(2) 0.127(3) -0.067(2) 0.052(2) -0.0560(19)
C18_1 0.096(2) 0.102(3) 0.147(3) -0.063(3) 0.051(2) -0.063(2)
C20_1 0.105(3) 0.085(2) 0.111(3) -0.064(2) 0.017(2) -0.0281(19)
C21_1 0.142(4) 0.118(3) 0.197(5) -0.119(4) 0.041(4) -0.037(3)
C22_1 0.0386(10) 0.0475(11) 0.0462(11) -0.0190(9) 0.0020(8) -0.0172(9)
C23_1 0.0511(12) 0.0543(13) 0.0540(13) -0.0196(10) 0.0007(10) -0.0248(10)
C24_1 0.0611(14) 0.0622(14) 0.0661(15) -0.0266(12) -0.0051(11) -0.0299(12)
C25_1 0.0605(14) 0.0700(15) 0.0575(14) -0.0257(12) -0.0088(11) -0.0285(12)
C26_1 0.0665(15) 0.0598(14) 0.0525(13) -0.0157(11) -0.0109(11) -0.0260(12)
C27_1 0.0509(12) 0.0481(12) 0.0497(12) -0.0171(10) -0.0032(9) -0.0198(10)
C28_1 0.0410(10) 0.0529(12) 0.0407(10) -0.0146(9) 0.0024(8) -0.0219(9)
C29_1 0.0457(11) 0.0619(13) 0.0508(12) -0.0232(10) 0.0085(9) -0.0249(10)
C30_1 0.0457(12) 0.0719(16) 0.0718(16) -0.0312(13) 0.0147(11) -0.0285(12)
C31_1 0.0485(13) 0.0718(16) 0.0681(15) -0.0191(13) 0.0055(11) -0.0326(12)
C32_1 0.0619(14) 0.0616(14) 0.0634(15) -0.0176(12) -0.0011(11) -0.0353(12)
C33_1 0.0495(12) 0.0562(13) 0.0527(13) -0.0175(10) 0.0001(10) -0.0233(11)
C34_1 0.0431(11) 0.0490(12) 0.0441(11) -0.0147(9) 0.0072(9) -0.0179(9)
C35_1 0.0528(12) 0.0528(12) 0.0450(12) -0.0146(10) 0.0051(9) -0.0212(10)
C36_1 0.0591(14) 0.0586(14) 0.0471(13) -0.0104(11) 0.0037(10) -0.0219(11)
C37_1 0.0577(14) 0.0499(13) 0.0586(14) -0.0092(11) 0.0122(11) -0.0206(11)
C38_1 0.0677(15) 0.0531(13) 0.0640(15) -0.0160(12) 0.0067(12) -0.0302(12)
C39_1 0.0559(13) 0.0526(13) 0.0548(13) -0.0148(11) 0.0025(10) -0.0223(11)
C40_1 0.122(3) 0.103(2) 0.099(2) -0.044(2) -0.029(2) -0.054(2)
C41_1 0.180(5) 0.142(4) 0.128(3) -0.063(3) -0.053(3) -0.068(3)
C42_1 0.099(2) 0.0533(15) 0.0714(18) -0.0065(13) -0.0227(16) -0.0312(15)
C43_1 0.151(4) 0.0633(19) 0.120(3) -0.0095(19) -0.041(3) -0.055(2)
C44_1 0.0600(15) 0.0731(17) 0.0862(19) -0.0412(15) 0.0209(14) -0.0236(13)
C45_1 0.116(3) 0.084(2) 0.105(3) -0.045(2) 0.025(2) -0.043(2)
C46_1 0.0723(19) 0.092(2) 0.146(3) -0.042(2) 0.007(2) -0.0504(18)
C47_1 0.078(2) 0.120(3) 0.209(5) -0.073(3) 0.027(3) -0.069(2)
C48_1 0.098(2) 0.0748(18) 0.0545(15) -0.0140(13) -0.0172(14) -0.0344(16)
C49_1 0.171(4) 0.091(3) 0.077(2) -0.0274(19) -0.035(2) -0.049(3)
C50_1 0.0730(18) 0.0521(15) 0.093(2) -0.0137(14) 0.0160(15) -0.0271(13)
C51_1 0.101(3) 0.0606(19) 0.129(3) -0.0011(19) 0.007(2) -0.0358(18)
C1_2 0.170(5) 0.199(5) 0.157(5) -0.025(5) -0.016(5) -0.051(5)
C2_2 0.175(5) 0.211(6) 0.177(5) -0.023(5) -0.011(5) -0.051(5)
C3_2 0.162(5) 0.210(6) 0.187(6) -0.028(5) -0.006(5) -0.065(5)
C4_2 0.150(5) 0.202(6) 0.168(6) -0.046(5) -0.017(5) -0.082(5)
C5_2 0.152(5) 0.185(5) 0.143(5) -0.055(5) -0.030(4) -0.066(5)
C6_2 0.175(5) 0.193(5) 0.158(5) -0.037(5) -0.026(5) -0.049(5)
N1_2 0.187(8) 0.147(7) 0.184(7) -0.018(6) 0.068(6) -0.015(6)
C7_2 0.194(6) 0.202(6) 0.162(5) -0.033(5) -0.013(5) -0.047(5)
C8_2 0.214(7) 0.191(7) 0.171(6) -0.026(6) -0.015(6) -0.048(6)
C9_2 0.249(11) 0.131(7) 0.134(7) -0.036(6) 0.029(8) -0.043(7)
C1_3 0.179(5) 0.189(5) 0.152(5) -0.048(5) -0.025(5) -0.062(5)
C2_3 0.181(6) 0.191(6) 0.159(5) -0.045(5) -0.013(5) -0.055(5)
C3_3 0.173(6) 0.210(7) 0.177(6) -0.035(6) -0.002(6) -0.057(6)
C4_3 0.164(5) 0.209(6) 0.186(6) -0.033(5) -0.014(5) -0.064(5)
C5_3 0.167(5) 0.202(5) 0.170(5) -0.040(4) -0.019(4) -0.064(5)
C6_3 0.175(5) 0.197(6) 0.159(5) -0.037(5) -0.020(5) -0.048(5)
N1_3 0.178(9) 0.141(8) 0.207(11) -0.070(8) -0.041(8) -0.046(7)
C7_3 0.201(6) 0.201(6) 0.176(6) -0.030(6) -0.018(6) -0.049(6)
C8_3 0.205(7) 0.199(7) 0.170(6) -0.029(7) -0.015(6) -0.048(7)
C9_3 0.231(14) 0.225(13) 0.231(13) -0.007(12) 0.005(12) -0.024(12)

loop_
_atom_type_symbol
_atom_type_description
_atom_type_scat_dispersion_real
_atom_type_scat_dispersion_imag
_atom_type_scat_source
C C 0.0033 0.0016 'International Tables Vol C Tables 4.2.6.8 and 6.1.1.4'
H H 0.0000 0.0000 'International Tables Vol C Tables 4.2.6.8 and 6.1.1.4'
N N 0.0061 0.0033 'International Tables Vol C Tables 4.2.6.8 and 6.1.1.4'
O O 0.0106 0.0060 'International Tables Vol C Tables 4.2.6.8 and 6.1.1.4'

loop_
_geom_angle_atom_site_label_1
_geom_angle_atom_site_label_2
_geom_angle_atom_site_label_3
_geom_angle
_geom_angle_site_symmetry_1
_geom_angle_site_symmetry_3
_geom_angle_publ_flag
C6_1 C1_1 C2_1 115.2(2) . . ?
C6_1 C1_1 C7_1 122.3(2) . . ?
C2_1 C1_1 C7_1 122.4(2) . . ?
C2_1 O1_1 C17_1 120.1(2) . . ?
O1_1 C2_1 C3_1 121.2(2) . . ?
O1_1 C2_1 C1_1 117.4(2) . . ?
C3_1 C2_1 C1_1 121.3(2) . . ?
C25_1 O2_1 C40_1 118.4(2) . . ?
C4_1 C3_1 C2_1 121.3(3) . . ?
C4_1 C3_1 H3_1 119.4 . . ?
C2_1 C3_1 H3_1 119.4 . . ?
C27_1 O3_1 C42_1 119.61(19) . . ?
O8_1 C4_1 C5_1 124.6(3) . . ?
O8_1 C4_1 C3_1 116.2(3) . . ?
C5_1 C4_1 C3_1 119.1(2) . . ?
C29_1 O4_1 C44_1 120.2(2) . . ?
C4_1 C5_1 C6_1 119.1(3) . . ?
C4_1 C5_1 H5_1 120.4 . . ?
C6_1 C5_1 H5_1 120.4 . . ?
C46_1 O5_1 C31_1 119.3(2) . . ?
C1_1 C6_1 C5_1 123.9(2) . . ?
C1_1 C6_1 H6_1 118.0 . . ?
C5_1 C6_1 H6_1 118.0 . . ?
C35_1 O6_1 C48_1 121.1(2) . . ?
C8_1 C7_1 C15_1 110.13(18) . . ?
C8_1 C7_1 C1_1 109.29(17) . . ?
C15_1 C7_1 C1_1 110.94(17) . . ?
C8_1 C7_1 C12_1 107.94(17) . . ?
C15_1 C7_1 C12_1 107.68(17) . . ?
C1_1 C7_1 C12_1 110.81(18) . . ?
C37_1 O7_1 C50_1 118.0(2) . . ?
C4_1 O8_1 C20_1 118.7(3) . . ?
C7_1 C8_1 C9_1 110.97(16) . . ?
C7_1 C8_1 H8A_1 109.4 . . ?
C9_1 C8_1 H8A_1 109.4 . . ?
C7_1 C8_1 H8B_1 109.4 . . ?
C9_1 C8_1 H8B_1 109.4 . . ?
H8A_1 C8_1 H8B_1 108.0 . . ?
C10_1 C9_1 C22_1 110.34(16) . . ?
C10_1 C9_1 C8_1 110.03(17) . . ?
C22_1 C9_1 C8_1 110.62(16) . . ?
C10_1 C9_1 C16_1 107.38(16) . . ?
C22_1 C9_1 C16_1 111.19(17) . . ?
C8_1 C9_1 C16_1 107.19(16) . . ?
C9_1 C10_1 C11_1 111.34(16) . . ?
C9_1 C10_1 H10A_1 109.4 . . ?
C11_1 C10_1 H10A_1 109.4 . . ?
C9_1 C10_1 H10B_1 109.4 . . ?
C11_1 C10_1 H10B_1 109.4 . . ?
H10A_1 C10_1 H10B_1 108.0 . . ?
C10_1 C11_1 C28_1 110.30(16) . . ?
C10_1 C11_1 C12_1 107.77(17) . . ?
C28_1 C11_1 C12_1 111.72(18) . . ?
C10_1 C11_1 C13_1 109.75(17) . . ?
C28_1 C11_1 C13_1 109.77(16) . . ?
C12_1 C11_1 C13_1 107.46(16) . . ?
C11_1 C12_1 C7_1 112.42(18) . . ?
C11_1 C12_1 H12A_1 109.1 . . ?
C7_1 C12_1 H12A_1 109.1 . . ?
C11_1 C12_1 H12B_1 109.1 . . ?
C7_1 C12_1 H12B_1 109.1 . . ?
H12A_1 C12_1 H12B_1 107.9 . . ?
C14_1 C13_1 C11_1 110.98(16) . . ?
C14_1 C13_1 H13A_1 109.4 . . ?
C11_1 C13_1 H13A_1 109.4 . . ?
C14_1 C13_1 H13B_1 109.4 . . ?
C11_1 C13_1 H13B_1 109.4 . . ?
H13A_1 C13_1 H13B_1 108.0 . . ?
C13_1 C14_1 C15_1 110.00(18) . . ?
C13_1 C14_1 C34_1 109.91(17) . . ?
C15_1 C14_1 C34_1 111.19(16) . . ?
C13_1 C14_1 C16_1 107.68(16) . . ?
C15_1 C14_1 C16_1 107.62(17) . . ?
C34_1 C14_1 C16_1 110.35(18) . . ?
C14_1 C15_1 C7_1 110.79(17) . . ?
C14_1 C15_1 H15A_1 109.5 . . ?
C7_1 C15_1 H15A_1 109.5 . . ?
C14_1 C15_1 H15B_1 109.5 . . ?
C7_1 C15_1 H15B_1 109.5 . . ?
H15A_1 C15_1 H15B_1 108.1 . . ?
C9_1 C16_1 C14_1 113.15(17) . . ?
C9_1 C16_1 H16A_1 108.9 . . ?
C14_1 C16_1 H16A_1 108.9 . . ?
C9_1 C16_1 H16B_1 108.9 . . ?
C14_1 C16_1 H16B_1 108.9 . . ?
H16A_1 C16_1 H16B_1 107.8 . . ?
O1_1 C17_1 C18_1 108.5(3) . . ?
O1_1 C17_1 H17A_1 110.0 . . ?
C18_1 C17_1 H17A_1 110.0 . . ?
O1_1 C17_1 H17B_1 110.0 . . ?
C18_1 C17_1 H17B_1 110.0 . . ?
H17A_1 C17_1 H17B_1 108.4 . . ?
C17_1 C18_1 H18A_1 109.5 . . ?
C17_1 C18_1 H18B_1 109.5 . . ?
H18A_1 C18_1 H18B_1 109.5 . . ?
C17_1 C18_1 H18C_1 109.5 . . ?
H18A_1 C18_1 H18C_1 109.5 . . ?
H18B_1 C18_1 H18C_1 109.5 . . ?
O8_1 C20_1 C21_1 108.5(4) . . ?
O8_1 C20_1 H20A_1 110.0 . . ?
C21_1 C20_1 H20A_1 110.0 . . ?
O8_1 C20_1 H20B_1 110.0 . . ?
C21_1 C20_1 H20B_1 110.0 . . ?
H20A_1 C20_1 H20B_1 108.4 . . ?
C20_1 C21_1 H21A_1 109.5 . . ?
C20_1 C21_1 H21B_1 109.5 . . ?
H21A_1 C21_1 H21B_1 109.5 . . ?
C20_1 C21_1 H21C_1 109.5 . . ?
H21A_1 C21_1 H21C_1 109.5 . . ?
H21B_1 C21_1 H21C_1 109.5 . . ?
C23_1 C22_1 C27_1 115.4(2) . . ?
C23_1 C22_1 C9_1 122.48(19) . . ?
C27_1 C22_1 C9_1 122.09(19) . . ?
C22_1 C23_1 C24_1 124.2(2) . . ?
C22_1 C23_1 H23_1 117.9 . . ?
C24_1 C23_1 H23_1 117.9 . . ?
C25_1 C24_1 C23_1 118.6(2) . . ?
C25_1 C24_1 H24_1 120.7 . . ?
C23_1 C24_1 H24_1 120.7 . . ?
C24_1 C25_1 O2_1 125.5(2) . . ?
C24_1 C25_1 C26_1 119.7(2) . . ?
O2_1 C25_1 C26_1 114.7(2) . . ?
C25_1 C26_1 C27_1 121.3(2) . . ?
C25_1 C26_1 H26_1 119.3 . . ?
C27_1 C26_1 H26_1 119.3 . . ?
O3_1 C27_1 C26_1 121.9(2) . . ?
O3_1 C27_1 C22_1 117.39(19) . . ?
C26_1 C27_1 C22_1 120.7(2) . . ?
C33_1 C28_1 C29_1 115.4(2) . . ?
C33_1 C28_1 C11_1 122.50(19) . . ?
C29_1 C28_1 C11_1 122.0(2) . . ?
O4_1 C29_1 C30_1 121.1(2) . . ?
O4_1 C29_1 C28_1 117.42(19) . . ?
C30_1 C29_1 C28_1 121.5(2) . . ?
C31_1 C30_1 C29_1 120.7(2) . . ?
C31_1 C30_1 H30_1 119.6 . . ?
C29_1 C30_1 H30_1 119.6 . . ?
C30_1 C31_1 C32_1 120.4(2) . . ?
C30_1 C31_1 O5_1 114.3(2) . . ?
C32_1 C31_1 O5_1 125.4(3) . . ?
C31_1 C32_1 C33_1 117.9(2) . . ?
C31_1 C32_1 H32_1 121.1 . . ?
C33_1 C32_1 H32_1 121.1 . . ?
C28_1 C33_1 C32_1 124.1(2) . . ?
C28_1 C33_1 H33_1 117.9 . . ?
C32_1 C33_1 H33_1 117.9 . . ?
C39_1 C34_1 C35_1 115.1(2) . . ?
C39_1 C34_1 C14_1 122.7(2) . . ?
C35_1 C34_1 C14_1 122.3(2) . . ?
O6_1 C35_1 C36_1 122.2(2) . . ?
O6_1 C35_1 C34_1 116.5(2) . . ?
C36_1 C35_1 C34_1 121.3(2) . . ?
C37_1 C36_1 C35_1 120.5(2) . . ?
C37_1 C36_1 H36_1 119.7 . . ?
C35_1 C36_1 H36_1 119.7 . . ?
C38_1 C37_1 O7_1 125.0(3) . . ?
C38_1 C37_1 C36_1 120.1(2) . . ?
O7_1 C37_1 C36_1 114.9(2) . . ?
C37_1 C38_1 C39_1 118.6(3) . . ?
C37_1 C38_1 H38_1 120.7 . . ?
C39_1 C38_1 H38_1 120.7 . . ?
C34_1 C39_1 C38_1 124.4(2) . . ?
C34_1 C39_1 H39_1 117.8 . . ?
C38_1 C39_1 H39_1 117.8 . . ?
O2_1 C40_1 C41_1 106.7(3) . . ?
O2_1 C40_1 H40A_1 110.4 . . ?
C41_1 C40_1 H40A_1 110.4 . . ?
O2_1 C40_1 H40B_1 110.4 . . ?
C41_1 C40_1 H40B_1 110.4 . . ?
H40A_1 C40_1 H40B_1 108.6 . . ?
C40_1 C41_1 H41A_1 109.5 . . ?
C40_1 C41_1 H41B_1 109.5 . . ?
H41A_1 C41_1 H41B_1 109.5 . . ?
C40_1 C41_1 H41C_1 109.5 . . ?
H41A_1 C41_1 H41C_1 109.5 . . ?
H41B_1 C41_1 H41C_1 109.5 . . ?
O3_1 C42_1 C43_1 107.7(2) . . ?
O3_1 C42_1 H42A_1 110.2 . . ?
C43_1 C42_1 H42A_1 110.2 . . ?
O3_1 C42_1 H42B_1 110.2 . . ?
C43_1 C42_1 H42B_1 110.2 . . ?
H42A_1 C42_1 H42B_1 108.5 . . ?
C42_1 C43_1 H43A_1 109.5 . . ?
C42_1 C43_1 H43B_1 109.5 . . ?
H43A_1 C43_1 H43B_1 109.5 . . ?
C42_1 C43_1 H43C_1 109.5 . . ?
H43A_1 C43_1 H43C_1 109.5 . . ?
H43B_1 C43_1 H43C_1 109.5 . . ?
O4_1 C44_1 C45_1 108.3(3) . . ?
O4_1 C44_1 H44A_1 110.0 . . ?
C45_1 C44_1 H44A_1 110.0 . . ?
O4_1 C44_1 H44B_1 110.0 . . ?
C45_1 C44_1 H44B_1 110.0 . . ?
H44A_1 C44_1 H44B_1 108.4 . . ?
C44_1 C45_1 H45A_1 109.5 . . ?
C44_1 C45_1 H45B_1 109.5 . . ?
H45A_1 C45_1 H45B_1 109.5 . . ?
C44_1 C45_1 H45C_1 109.5 . . ?
H45A_1 C45_1 H45C_1 109.5 . . ?
H45B_1 C45_1 H45C_1 109.5 . . ?
O5_1 C46_1 C47_1 108.1(3) . . ?
O5_1 C46_1 H46A_1 110.1 . . ?
C47_1 C46_1 H46A_1 110.1 . . ?
O5_1 C46_1 H46B_1 110.1 . . ?
C47_1 C46_1 H46B_1 110.1 . . ?
H46A_1 C46_1 H46B_1 108.4 . . ?
C46_1 C47_1 H47A_1 109.5 . . ?
C46_1 C47_1 H47B_1 109.5 . . ?
H47A_1 C47_1 H47B_1 109.5 . . ?
C46_1 C47_1 H47C_1 109.5 . . ?
H47A_1 C47_1 H47C_1 109.5 . . ?
H47B_1 C47_1 H47C_1 109.5 . . ?
O6_1 C48_1 C49_1 107.6(2) . . ?
O6_1 C48_1 H48A_1 110.2 . . ?
C49_1 C48_1 H48A_1 110.2 . . ?
O6_1 C48_1 H48B_1 110.2 . . ?
C49_1 C48_1 H48B_1 110.2 . . ?
H48A_1 C48_1 H48B_1 108.5 . . ?
C48_1 C49_1 H49A_1 109.5 . . ?
C48_1 C49_1 H49B_1 109.5 . . ?
H49A_1 C49_1 H49B_1 109.5 . . ?
C48_1 C49_1 H49C_1 109.5 . . ?
H49A_1 C49_1 H49C_1 109.5 . . ?
H49B_1 C49_1 H49C_1 109.5 . . ?
O7_1 C50_1 C51_1 107.8(3) . . ?
O7_1 C50_1 H50A_1 110.1 . . ?
C51_1 C50_1 H50A_1 110.1 . . ?
O7_1 C50_1 H50B_1 110.1 . . ?
C51_1 C50_1 H50B_1 110.1 . . ?
H50A_1 C50_1 H50B_1 108.5 . . ?
C50_1 C51_1 H51A_1 109.5 . . ?
C50_1 C51_1 H51B_1 109.5 . . ?
H51A_1 C51_1 H51B_1 109.5 . . ?
C50_1 C51_1 H51C_1 109.5 . . ?
H51A_1 C51_1 H51C_1 109.5 . . ?
H51B_1 C51_1 H51C_1 109.5 . . ?
C2_2 C1_2 C6_2 120.0 . . ?
C2_2 C1_2 C7_2 119.5(4) . . ?
C6_2 C1_2 C7_2 120.5(4) . . ?
C1_2 C2_2 C3_2 120.0 . . ?
C1_2 C2_2 H2_2 120.0 . . ?
C3_2 C2_2 H2_2 120.0 . . ?
C2_2 C3_2 C4_2 120.0 . . ?
C2_2 C3_2 H3_2 120.0 . . ?
C4_2 C3_2 H3_2 120.0 . . ?
C3_2 C4_2 C5_2 120.0 . . ?
C3_2 C4_2 H4_2 120.0 . . ?
C5_2 C4_2 H4_2 120.0 . . ?
C6_2 C5_2 C4_2 120.0 . . ?
C6_2 C5_2 H5_2 120.0 . . ?
C4_2 C5_2 H5_2 120.0 . . ?
C5_2 C6_2 C1_2 120.0 . . ?
C5_2 C6_2 H6_2 120.0 . . ?
C1_2 C6_2 H6_2 120.0 . . ?
C7_2 N1_2 H1A_2 120.0 . . ?
C7_2 N1_2 H1B_2 120.0 . . ?
H1A_2 N1_2 H1B_2 120.0 . . ?
N1_2 C7_2 C1_2 119.2(7) . . ?
N1_2 C7_2 C8_2 105.0(7) . . ?
C1_2 C7_2 C8_2 111.9(8) . . ?
N1_2 C7_2 H7_2 106.7 . . ?
C1_2 C7_2 H7_2 106.7 . . ?
C8_2 C7_2 H7_2 106.7 . . ?
C7_2 C8_2 C9_2 110.7(8) . . ?
C7_2 C8_2 H8A_2 109.5 . . ?
C9_2 C8_2 H8A_2 109.5 . . ?
C7_2 C8_2 H8B_2 109.5 . . ?
C9_2 C8_2 H8B_2 109.5 . . ?
H8A_2 C8_2 H8B_2 108.1 . . ?
C8_2 C9_2 H9A_2 109.5 . . ?
C8_2 C9_2 H9B_2 109.5 . . ?
H9A_2 C9_2 H9B_2 109.5 . . ?
C8_2 C9_2 H9C_2 109.5 . . ?
H9A_2 C9_2 H9C_2 109.5 . . ?
H9B_2 C9_2 H9C_2 109.5 . . ?
C2_3 C1_3 C6_3 120.0 . . ?
C2_3 C1_3 C7_3 120.6(4) . . ?
C6_3 C1_3 C7_3 119.4(4) . . ?
C1_3 C2_3 C3_3 120.0 . . ?
C1_3 C2_3 H2_3 120.0 . . ?
C3_3 C2_3 H2_3 120.0 . . ?
C4_3 C3_3 C2_3 120.0 . . ?
C4_3 C3_3 H3_3 120.0 . . ?
C2_3 C3_3 H3_3 120.0 . . ?
C3_3 C4_3 C5_3 120.0 . . ?
C3_3 C4_3 H4_3 120.0 . . ?
C5_3 C4_3 H4_3 120.0 . . ?
C6_3 C5_3 C4_3 120.0 . . ?
C6_3 C5_3 H5_3 120.0 . . ?
C4_3 C5_3 H5_3 120.0 . . ?
C5_3 C6_3 C1_3 120.0 . . ?
C5_3 C6_3 H6_3 120.0 . . ?
C1_3 C6_3 H6_3 120.0 . . ?
C7_3 N1_3 H1A_3 120.0 . . ?
C7_3 N1_3 H1B_3 120.0 . . ?
H1A_3 N1_3 H1B_3 120.0 . . ?
N1_3 C7_3 C1_3 108.4(10) . . ?
N1_3 C7_3 C8_3 108.2(8) . . ?
C1_3 C7_3 C8_3 106.9(11) . . ?
N1_3 C7_3 H7_3 111.0 . . ?
C1_3 C7_3 H7_3 111.0 . . ?
C8_3 C7_3 H7_3 111.0 . . ?
C7_3 C8_3 C9_3 117.6(9) . . ?
C7_3 C8_3 H8A_3 107.9 . . ?
C9_3 C8_3 H8A_3 107.9 . . ?
C7_3 C8_3 H8B_3 107.9 . . ?
C9_3 C8_3 H8B_3 107.9 . . ?
H8A_3 C8_3 H8B_3 107.2 . . ?
C8_3 C9_3 H9A_3 109.5 . . ?
C8_3 C9_3 H9B_3 109.5 . . ?
H9A_3 C9_3 H9B_3 109.5 . . ?
C8_3 C9_3 H9C_3 109.5 . . ?
H9A_3 C9_3 H9C_3 109.5 . . ?
H9B_3 C9_3 H9C_3 109.5 . . ?

loop_
_geom_bond_atom_site_label_1
_geom_bond_atom_site_label_2
_geom_bond_distance
_geom_bond_site_symmetry_2
_geom_bond_publ_flag
C1_1 C6_1 1.381(3) . ?
C1_1 C2_1 1.415(3) . ?
C1_1 C7_1 1.542(3) . ?
O1_1 C2_1 1.369(3) . ?
O1_1 C17_1 1.406(3) . ?
C2_1 C3_1 1.381(3) . ?
O2_1 C25_1 1.372(3) . ?
O2_1 C40_1 1.429(4) . ?
C3_1 C4_1 1.379(4) . ?
C3_1 H3_1 0.9300 . ?
O3_1 C27_1 1.358(3) . ?
O3_1 C42_1 1.428(3) . ?
C4_1 O8_1 1.366(3) . ?
C4_1 C5_1 1.373(4) . ?
O4_1 C29_1 1.363(3) . ?
O4_1 C44_1 1.424(3) . ?
C5_1 C6_1 1.394(4) . ?
C5_1 H5_1 0.9300 . ?
O5_1 C46_1 1.378(4) . ?
O5_1 C31_1 1.383(3) . ?
C6_1 H6_1 0.9300 . ?
O6_1 C35_1 1.368(3) . ?
O6_1 C48_1 1.419(3) . ?
C7_1 C8_1 1.536(3) . ?
C7_1 C15_1 1.540(3) . ?
C7_1 C12_1 1.551(3) . ?
O7_1 C37_1 1.380(3) . ?
O7_1 C50_1 1.428(4) . ?
O8_1 C20_1 1.404(4) . ?
C8_1 C9_1 1.540(3) . ?
C8_1 H8A_1 0.9700 . ?
C8_1 H8B_1 0.9700 . ?
C9_1 C10_1 1.537(3) . ?
C9_1 C22_1 1.537(3) . ?
C9_1 C16_1 1.545(3) . ?
C10_1 C11_1 1.539(3) . ?
C10_1 H10A_1 0.9700 . ?
C10_1 H10B_1 0.9700 . ?
C11_1 C28_1 1.541(3) . ?
C11_1 C12_1 1.543(3) . ?
C11_1 C13_1 1.547(3) . ?
C12_1 H12A_1 0.9700 . ?
C12_1 H12B_1 0.9700 . ?
C13_1 C14_1 1.533(3) . ?
C13_1 H13A_1 0.9700 . ?
C13_1 H13B_1 0.9700 . ?
C14_1 C15_1 1.534(3) . ?
C14_1 C34_1 1.537(3) . ?
C14_1 C16_1 1.547(3) . ?
C15_1 H15A_1 0.9700 . ?
C15_1 H15B_1 0.9700 . ?
C16_1 H16A_1 0.9700 . ?
C16_1 H16B_1 0.9700 . ?
C17_1 C18_1 1.491(5) . ?
C17_1 H17A_1 0.9700 . ?
C17_1 H17B_1 0.9700 . ?
C18_1 H18A_1 0.9600 . ?
C18_1 H18B_1 0.9600 . ?
C18_1 H18C_1 0.9600 . ?
C20_1 C21_1 1.493(5) . ?
C20_1 H20A_1 0.9700 . ?
C20_1 H20B_1 0.9700 . ?
C21_1 H21A_1 0.9600 . ?
C21_1 H21B_1 0.9600 . ?
C21_1 H21C_1 0.9600 . ?
C22_1 C23_1 1.384(3) . ?
C22_1 C27_1 1.419(3) . ?
C23_1 C24_1 1.393(3) . ?
C23_1 H23_1 0.9300 . ?
C24_1 C25_1 1.370(4) . ?
C24_1 H24_1 0.9300 . ?
C25_1 C26_1 1.379(4) . ?
C26_1 C27_1 1.385(3) . ?
C26_1 H26_1 0.9300 . ?
C28_1 C33_1 1.377(3) . ?
C28_1 C29_1 1.416(3) . ?
C29_1 C30_1 1.388(3) . ?
C30_1 C31_1 1.372(4) . ?
C30_1 H30_1 0.9300 . ?
C31_1 C32_1 1.380(4) . ?
C32_1 C33_1 1.409(3) . ?
C32_1 H32_1 0.9300 . ?
C33_1 H33_1 0.9300 . ?
C34_1 C39_1 1.383(3) . ?
C34_1 C35_1 1.414(3) . ?
C35_1 C36_1 1.384(3) . ?
C36_1 C37_1 1.384(4) . ?
C36_1 H36_1 0.9300 . ?
C37_1 C38_1 1.363(4) . ?
C38_1 C39_1 1.387(3) . ?
C38_1 H38_1 0.9300 . ?
C39_1 H39_1 0.9300 . ?
C40_1 C41_1 1.506(5) . ?
C40_1 H40A_1 0.9700 . ?
C40_1 H40B_1 0.9700 . ?
C41_1 H41A_1 0.9600 . ?
C41_1 H41B_1 0.9600 . ?
C41_1 H41C_1 0.9600 . ?
C42_1 C43_1 1.483(4) . ?
C42_1 H42A_1 0.9700 . ?
C42_1 H42B_1 0.9700 . ?
C43_1 H43A_1 0.9600 . ?
C43_1 H43B_1 0.9600 . ?
C43_1 H43C_1 0.9600 . ?
C44_1 C45_1 1.462(5) . ?
C44_1 H44A_1 0.9700 . ?
C44_1 H44B_1 0.9700 . ?
C45_1 H45A_1 0.9600 . ?
C45_1 H45B_1 0.9600 . ?
C45_1 H45C_1 0.9600 . ?
C46_1 C47_1 1.503(5) . ?
C46_1 H46A_1 0.9700 . ?
C46_1 H46B_1 0.9700 . ?
C47_1 H47A_1 0.9600 . ?
C47_1 H47B_1 0.9600 . ?
C47_1 H47C_1 0.9600 . ?
C48_1 C49_1 1.476(5) . ?
C48_1 H48A_1 0.9700 . ?
C48_1 H48B_1 0.9700 . ?
C49_1 H49A_1 0.9600 . ?
C49_1 H49B_1 0.9600 . ?
C49_1 H49C_1 0.9600 . ?
C50_1 C51_1 1.491(4) . ?
C50_1 H50A_1 0.9700 . ?
C50_1 H50B_1 0.9700 . ?
C51_1 H51A_1 0.9600 . ?
C51_1 H51B_1 0.9600 . ?
C51_1 H51C_1 0.9600 . ?
C1_2 C2_2 1.3900 . ?
C1_2 C6_2 1.3900 . ?
C1_2 C7_2 1.483(9) . ?
C2_2 C3_2 1.3900 . ?
C2_2 H2_2 0.9300 . ?
C3_2 C4_2 1.3900 . ?
C3_2 H3_2 0.9300 . ?
C4_2 C5_2 1.3900 . ?
C4_2 H4_2 0.9300 . ?
C5_2 C6_2 1.3900 . ?
C5_2 H5_2 0.9300 . ?
C6_2 H6_2 0.9300 . ?
N1_2 C7_2 1.427(8) . ?
N1_2 H1A_2 0.8600 . ?
N1_2 H1B_2 0.8600 . ?
C7_2 C8_2 1.491(9) . ?
C7_2 H7_2 0.9800 . ?
C8_2 C9_2 1.548(9) . ?
C8_2 H8A_2 0.9700 . ?
C8_2 H8B_2 0.9700 . ?
C9_2 H9A_2 0.9600 . ?
C9_2 H9B_2 0.9600 . ?
C9_2 H9C_2 0.9600 . ?
C1_3 C2_3 1.3900 . ?
C1_3 C6_3 1.3900 . ?
C1_3 C7_3 1.471(9) . ?
C2_3 C3_3 1.3900 . ?
C2_3 H2_3 0.9300 . ?
C3_3 C4_3 1.3900 . ?
C3_3 H3_3 0.9300 . ?
C4_3 C5_3 1.3900 . ?
C4_3 H4_3 0.9300 . ?
C5_3 C6_3 1.3900 . ?
C5_3 H5_3 0.9300 . ?
C6_3 H6_3 0.9300 . ?
N1_3 C7_3 1.424(9) . ?
N1_3 H1A_3 0.8600 . ?
N1_3 H1B_3 0.8600 . ?
C7_3 C8_3 1.471(9) . ?
C7_3 H7_3 0.9800 . ?
C8_3 C9_3 1.520(9) . ?
C8_3 H8A_3 0.9700 . ?
C8_3 H8B_3 0.9700 . ?
C9_3 H9A_3 0.9600 . ?
C9_3 H9B_3 0.9600 . ?
C9_3 H9C_3 0.9600 . ?

loop_
_geom_torsion_atom_site_label_1
_geom_torsion_atom_site_label_2
_geom_torsion_atom_site_label_3
_geom_torsion_atom_site_label_4
_geom_torsion
_geom_torsion_site_symmetry_1
_geom_torsion_site_symmetry_2
_geom_torsion_site_symmetry_3
_geom_torsion_site_symmetry_4
_geom_torsion_publ_flag
C17_1 O1_1 C2_1 C3_1 -22.3(4) . . . . ?
C17_1 O1_1 C2_1 C1_1 159.4(3) . . . . ?
C6_1 C1_1 C2_1 O1_1 178.2(2) . . . . ?
C7_1 C1_1 C2_1 O1_1 0.0(4) . . . . ?
C6_1 C1_1 C2_1 C3_1 -0.2(4) . . . . ?
C7_1 C1_1 C2_1 C3_1 -178.3(2) . . . . ?
O1_1 C2_1 C3_1 C4_1 -179.1(3) . . . . ?
C1_1 C2_1 C3_1 C4_1 -0.9(5) . . . . ?
C2_1 C3_1 C4_1 O8_1 -179.7(3) . . . . ?
C2_1 C3_1 C4_1 C5_1 1.2(5) . . . . ?
O8_1 C4_1 C5_1 C6_1 -179.6(3) . . . . ?
C3_1 C4_1 C5_1 C6_1 -0.5(4) . . . . ?
C2_1 C1_1 C6_1 C5_1 0.9(4) . . . . ?
C7_1 C1_1 C6_1 C5_1 179.0(2) . . . . ?
C4_1 C5_1 C6_1 C1_1 -0.5(4) . . . . ?
C6_1 C1_1 C7_1 C8_1 -113.3(2) . . . . ?
C2_1 C1_1 C7_1 C8_1 64.7(3) . . . . ?
C6_1 C1_1 C7_1 C15_1 125.1(2) . . . . ?
C2_1 C1_1 C7_1 C15_1 -56.9(3) . . . . ?
C6_1 C1_1 C7_1 C12_1 5.5(3) . . . . ?
C2_1 C1_1 C7_1 C12_1 -176.5(2) . . . . ?
C5_1 C4_1 O8_1 C20_1 1.6(5) . . . . ?
C3_1 C4_1 O8_1 C20_1 -177.4(3) . . . . ?
C15_1 C7_1 C8_1 C9_1 -59.4(2) . . . . ?
C1_1 C7_1 C8_1 C9_1 178.47(18) . . . . ?
C12_1 C7_1 C8_1 C9_1 57.9(2) . . . . ?
C7_1 C8_1 C9_1 C10_1 -58.5(2) . . . . ?
C7_1 C8_1 C9_1 C22_1 179.29(17) . . . . ?
C7_1 C8_1 C9_1 C16_1 57.9(2) . . . . ?
C22_1 C9_1 C10_1 C11_1 -179.14(17) . . . . ?
C8_1 C9_1 C10_1 C11_1 58.5(2) . . . . ?
C16_1 C9_1 C10_1 C11_1 -57.8(2) . . . . ?
C9_1 C10_1 C11_1 C28_1 -179.95(17) . . . . ?
C9_1 C10_1 C11_1 C12_1 -57.7(2) . . . . ?
C9_1 C10_1 C11_1 C13_1 59.0(2) . . . . ?
C10_1 C11_1 C12_1 C7_1 59.0(2) . . . . ?
C28_1 C11_1 C12_1 C7_1 -179.69(17) . . . . ?
C13_1 C11_1 C12_1 C7_1 -59.2(2) . . . . ?
C8_1 C7_1 C12_1 C11_1 -59.3(2) . . . . ?
C15_1 C7_1 C12_1 C11_1 59.6(2) . . . . ?
C1_1 C7_1 C12_1 C11_1 -178.96(17) . . . . ?
C10_1 C11_1 C13_1 C14_1 -58.8(2) . . . . ?
C28_1 C11_1 C13_1 C14_1 179.79(17) . . . . ?
C12_1 C11_1 C13_1 C14_1 58.1(2) . . . . ?
C11_1 C13_1 C14_1 C15_1 -59.3(2) . . . . ?
C11_1 C13_1 C14_1 C34_1 177.92(17) . . . . ?
C11_1 C13_1 C14_1 C16_1 57.7(2) . . . . ?
C13_1 C14_1 C15_1 C7_1 59.4(2) . . . . ?
C34_1 C14_1 C15_1 C7_1 -178.58(18) . . . . ?
C16_1 C14_1 C15_1 C7_1 -57.6(2) . . . . ?
C8_1 C7_1 C15_1 C14_1 59.2(2) . . . . ?
C1_1 C7_1 C15_1 C14_1 -179.69(18) . . . . ?
C12_1 C7_1 C15_1 C14_1 -58.3(2) . . . . ?
C10_1 C9_1 C16_1 C14_1 59.0(2) . . . . ?
C22_1 C9_1 C16_1 C14_1 179.80(16) . . . . ?
C8_1 C9_1 C16_1 C14_1 -59.2(2) . . . . ?
C13_1 C14_1 C16_1 C9_1 -59.2(2) . . . . ?
C15_1 C14_1 C16_1 C9_1 59.3(2) . . . . ?
C34_1 C14_1 C16_1 C9_1 -179.20(16) . . . . ?
C2_1 O1_1 C17_1 C18_1 -165.1(3) . . . . ?
C4_1 O8_1 C20_1 C21_1 177.9(4) . . . . ?
C10_1 C9_1 C22_1 C23_1 117.2(2) . . . . ?
C8_1 C9_1 C22_1 C23_1 -120.8(2) . . . . ?
C16_1 C9_1 C22_1 C23_1 -1.8(3) . . . . ?
C10_1 C9_1 C22_1 C27_1 -61.5(3) . . . . ?
C8_1 C9_1 C22_1 C27_1 60.5(3) . . . . ?
C16_1 C9_1 C22_1 C27_1 179.50(19) . . . . ?
C27_1 C22_1 C23_1 C24_1 0.7(3) . . . . ?
C9_1 C22_1 C23_1 C24_1 -178.1(2) . . . . ?
C22_1 C23_1 C24_1 C25_1 -0.8(4) . . . . ?
C23_1 C24_1 C25_1 O2_1 179.0(2) . . . . ?
C23_1 C24_1 C25_1 C26_1 0.0(4) . . . . ?
C40_1 O2_1 C25_1 C24_1 -0.8(4) . . . . ?
C40_1 O2_1 C25_1 C26_1 178.2(3) . . . . ?
C24_1 C25_1 C26_1 C27_1 0.9(4) . . . . ?
O2_1 C25_1 C26_1 C27_1 -178.2(2) . . . . ?
C42_1 O3_1 C27_1 C26_1 -4.5(4) . . . . ?
C42_1 O3_1 C27_1 C22_1 175.2(2) . . . . ?
C25_1 C26_1 C27_1 O3_1 178.7(2) . . . . ?
C25_1 C26_1 C27_1 C22_1 -1.0(4) . . . . ?
C23_1 C22_1 C27_1 O3_1 -179.51(19) . . . . ?
C9_1 C22_1 C27_1 O3_1 -0.8(3) . . . . ?
C23_1 C22_1 C27_1 C26_1 0.2(3) . . . . ?
C9_1 C22_1 C27_1 C26_1 179.0(2) . . . . ?
C10_1 C11_1 C28_1 C33_1 117.5(2) . . . . ?
C12_1 C11_1 C28_1 C33_1 -2.3(3) . . . . ?
C13_1 C11_1 C28_1 C33_1 -121.4(2) . . . . ?
C10_1 C11_1 C28_1 C29_1 -63.7(3) . . . . ?
C12_1 C11_1 C28_1 C29_1 176.50(19) . . . . ?
C13_1 C11_1 C28_1 C29_1 57.4(3) . . . . ?
C44_1 O4_1 C29_1 C30_1 11.3(4) . . . . ?
C44_1 O4_1 C29_1 C28_1 -169.6(2) . . . . ?
C33_1 C28_1 C29_1 O4_1 -177.3(2) . . . . ?
C11_1 C28_1 C29_1 O4_1 3.8(3) . . . . ?
C33_1 C28_1 C29_1 C30_1 1.8(3) . . . . ?
C11_1 C28_1 C29_1 C30_1 -177.1(2) . . . . ?
O4_1 C29_1 C30_1 C31_1 178.0(2) . . . . ?
C28_1 C29_1 C30_1 C31_1 -1.1(4) . . . . ?
C29_1 C30_1 C31_1 C32_1 -0.5(4) . . . . ?
C29_1 C30_1 C31_1 O5_1 -179.8(2) . . . . ?
C46_1 O5_1 C31_1 C30_1 174.7(3) . . . . ?
C46_1 O5_1 C31_1 C32_1 -4.5(5) . . . . ?
C30_1 C31_1 C32_1 C33_1 1.3(4) . . . . ?
O5_1 C31_1 C32_1 C33_1 -179.5(2) . . . . ?
C29_1 C28_1 C33_1 C32_1 -1.0(3) . . . . ?
C11_1 C28_1 C33_1 C32_1 177.9(2) . . . . ?
C31_1 C32_1 C33_1 C28_1 -0.6(4) . . . . ?
C13_1 C14_1 C34_1 C39_1 -116.9(2) . . . . ?
C15_1 C14_1 C34_1 C39_1 121.0(2) . . . . ?
C16_1 C14_1 C34_1 C39_1 1.7(3) . . . . ?
C13_1 C14_1 C34_1 C35_1 62.3(3) . . . . ?
C15_1 C14_1 C34_1 C35_1 -59.8(3) . . . . ?
C16_1 C14_1 C34_1 C35_1 -179.12(19) . . . . ?
C48_1 O6_1 C35_1 C36_1 -2.9(4) . . . . ?
C48_1 O6_1 C35_1 C34_1 176.4(2) . . . . ?
C39_1 C34_1 C35_1 O6_1 -178.7(2) . . . . ?
C14_1 C34_1 C35_1 O6_1 2.1(3) . . . . ?
C39_1 C34_1 C35_1 C36_1 0.6(3) . . . . ?
C14_1 C34_1 C35_1 C36_1 -178.6(2) . . . . ?
O6_1 C35_1 C36_1 C37_1 178.5(2) . . . . ?
C34_1 C35_1 C36_1 C37_1 -0.8(4) . . . . ?
C50_1 O7_1 C37_1 C38_1 9.6(4) . . . . ?
C50_1 O7_1 C37_1 C36_1 -171.0(2) . . . . ?
C35_1 C36_1 C37_1 C38_1 0.6(4) . . . . ?
C35_1 C36_1 C37_1 O7_1 -178.9(2) . . . . ?
O7_1 C37_1 C38_1 C39_1 179.1(2) . . . . ?
C36_1 C37_1 C38_1 C39_1 -0.3(4) . . . . ?
C35_1 C34_1 C39_1 C38_1 -0.3(3) . . . . ?
C14_1 C34_1 C39_1 C38_1 178.9(2) . . . . ?
C37_1 C38_1 C39_1 C34_1 0.2(4) . . . . ?
C25_1 O2_1 C40_1 C41_1 -177.0(3) . . . . ?
C27_1 O3_1 C42_1 C43_1 -177.4(3) . . . . ?
C29_1 O4_1 C44_1 C45_1 174.8(3) . . . . ?
C31_1 O5_1 C46_1 C47_1 -176.8(3) . . . . ?
C35_1 O6_1 C48_1 C49_1 -169.4(3) . . . . ?
C37_1 O7_1 C50_1 C51_1 177.8(3) . . . . ?
C6_2 C1_2 C2_2 C3_2 0.0 . . . . ?
C7_2 C1_2 C2_2 C3_2 179.4(3) . . . . ?
C1_2 C2_2 C3_2 C4_2 0.0 . . . . ?
C2_2 C3_2 C4_2 C5_2 0.0 . . . . ?
C3_2 C4_2 C5_2 C6_2 0.0 . . . . ?
C4_2 C5_2 C6_2 C1_2 0.0 . . . . ?
C2_2 C1_2 C6_2 C5_2 0.0 . . . . ?
C7_2 C1_2 C6_2 C5_2 -179.4(3) . . . . ?
C2_2 C1_2 C7_2 N1_2 -133.8(9) . . . . ?
C6_2 C1_2 C7_2 N1_2 45.6(9) . . . . ?
C2_2 C1_2 C7_2 C8_2 103.3(8) . . . . ?
C6_2 C1_2 C7_2 C8_2 -77.3(8) . . . . ?
N1_2 C7_2 C8_2 C9_2 179.4(10) . . . . ?
C1_2 C7_2 C8_2 C9_2 -50.0(13) . . . . ?
C6_3 C1_3 C2_3 C3_3 0.0 . . . . ?
C7_3 C1_3 C2_3 C3_3 -179.8(3) . . . . ?
C1_3 C2_3 C3_3 C4_3 0.0 . . . . ?
C2_3 C3_3 C4_3 C5_3 0.0 . . . . ?
C3_3 C4_3 C5_3 C6_3 0.0 . . . . ?
C4_3 C5_3 C6_3 C1_3 0.0 . . . . ?
C2_3 C1_3 C6_3 C5_3 0.0 . . . . ?
C7_3 C1_3 C6_3 C5_3 179.8(3) . . . . ?
C2_3 C1_3 C7_3 N1_3 -170.1(9) . . . . ?
C6_3 C1_3 C7_3 N1_3 10.1(9) . . . . ?
C2_3 C1_3 C7_3 C8_3 -53.6(12) . . . . ?
C6_3 C1_3 C7_3 C8_3 126.6(11) . . . . ?
N1_3 C7_3 C8_3 C9_3 -21(3) . . . . ?
C1_3 C7_3 C8_3 C9_3 -137(2) . . . . ?
